data_4032804
loop_
_publ_author_name
'Huang, Adrian'
'Wo, Kellie'
'Lee, So Yeun Christine'
'Kneitschel, Nika'
'Chang, Jennifer'
'Zhu, Kathleen'
'Mello, Tatsiana'
'Bancroft, Laura'
'Norman, Natalie J.'
'Zheng, Shao-Liang'

_publ_section_title
;
 Regioselective Synthesis, NMR, and Crystallographic Analysis of
 N1-Substituted Pyrazoles.
;
_journal_issue 17
_journal_name_full 'The Journal of organic chemistry'
_journal_page_first 8864
_journal_page_last 8872
_journal_paper_doi 10.1021/acs.joc.7b01006
_journal_volume 82
_journal_year 2017
_chemical_formula_sum 'C10 H9 N3 O2'
_chemical_formula_weight 203.20
_space_group_crystal_system orthorhombic
_space_group_IT_number 19
_space_group_name_Hall 'P 2ac 2ab'
_space_group_name_H-M_alt 'P 21 21 21'
_symmetry_space_group_name_Hall 'P 2ac 2ab'
_symmetry_space_group_name_H-M 'P 21 21 21'
_atom_sites_solution_hydrogens geom
_audit_creation_method SHELXL-2014/7
_cell_angle_alpha 90
_cell_angle_beta 90
_cell_angle_gamma 90
_cell_formula_units_Z 4
_cell_length_a 3.90740(10)
_cell_length_b 12.9574(5)
_cell_length_c 18.5066(7)
_cell_measurement_reflns_used 4547
_cell_measurement_temperature 100(2)
_cell_measurement_theta_max 66.5
_cell_measurement_theta_min 3.41
_cell_volume 936.98(6)
_computing_cell_refinement 'SAINT 8.34C (Bruker-AXS, 2014)'
_computing_data_collection 'APEX2 v2014.3.0 (Bruker-AXS, 2014)'
_computing_data_reduction 'SAINT 8.34C (Bruker-AXS, 2014)'
_computing_molecular_graphics 'Bruker SHELXTL (Sheldrick, 2015)'
_computing_publication_material 'Bruker SHELXTL (Sheldrick, 2015)'
_computing_structure_refinement 'SHELXL-2014 (Sheldrick, 2015)'
_computing_structure_solution 'SHELXT-2014 (Sheldrick, 2015)'
_diffrn_ambient_temperature 100(2)
_diffrn_measured_fraction_theta_full 0.997
_diffrn_measured_fraction_theta_max 0.997
_diffrn_measurement_device_type
;
Bruker D8 goniometer with CCD area detector  
;
_diffrn_measurement_method 'omega and phi scans'
_diffrn_radiation_monochromator graphite
_diffrn_radiation_source 'I\mS microfocus tube'
_diffrn_radiation_type CuK\a
_diffrn_radiation_wavelength 1.54178
_diffrn_reflns_av_R_equivalents 0.0474
_diffrn_reflns_av_unetI/netI 0.0184
_diffrn_reflns_Laue_measured_fraction_full 0.997
_diffrn_reflns_Laue_measured_fraction_max 0.997
_diffrn_reflns_number 1650
_diffrn_reflns_point_group_measured_fraction_full 0.998
_diffrn_reflns_point_group_measured_fraction_max 0.998
_diffrn_reflns_theta_full 66.599
_diffrn_reflns_theta_max 66.599
_diffrn_reflns_theta_min 4.165
_exptl_absorpt_coefficient_mu 0.867
_exptl_absorpt_correction_T_max 0.7528
_exptl_absorpt_correction_T_min 0.6559
_exptl_absorpt_correction_type multi-scan
_exptl_absorpt_process_details twinabs
_exptl_crystal_colour colorless
_exptl_crystal_density_diffrn 1.440
_exptl_crystal_description plate
_exptl_crystal_F_000 424
_exptl_crystal_size_max 0.160
_exptl_crystal_size_mid 0.120
_exptl_crystal_size_min 0.100
_refine_diff_density_max 0.177
_refine_diff_density_min -0.257
_refine_diff_density_rms 0.048
_refine_ls_abs_structure_details
;
 Refined as an inversion twin.
;
_refine_ls_extinction_coef 0.0040(12)
_refine_ls_extinction_expression Fc^*^=kFc[1+0.001xFc^2^\l^3^/sin(2\q)]^-1/4^
_refine_ls_extinction_method 'SHELXL-2014/7 (Sheldrick 2014'
_refine_ls_goodness_of_fit_ref 1.084
_refine_ls_hydrogen_treatment constr
_refine_ls_matrix_type full
_refine_ls_number_parameters 139
_refine_ls_number_reflns 1650
_refine_ls_number_restraints 0
_refine_ls_restrained_S_all 1.084
_refine_ls_R_factor_all 0.0397
_refine_ls_R_factor_gt 0.0384
_refine_ls_shift/su_max 0.000
_refine_ls_shift/su_mean 0.000
_refine_ls_structure_factor_coef Fsqd
_refine_ls_weighting_details 'w=1/[\s^2^(Fo^2^)+(0.0577P)^2^+0.5798P] where P=(Fo^2^+2Fc^2^)/3'
_refine_ls_weighting_scheme calc
_refine_ls_wR_factor_gt 0.1072
_refine_ls_wR_factor_ref 0.1082
_reflns_Friedel_coverage 0.629
_reflns_Friedel_fraction_full 1.000
_reflns_Friedel_fraction_max 1.000
_reflns_number_gt 1608
_reflns_number_total 1650
_reflns_threshold_expression 'I > 2\s(I)'
_cod_data_source_file jo7b01006_si_001.cif
_cod_data_source_block E3-18
_cod_database_code 4032804
_shelx_shelxl_version_number 2014/7
_shelx_space_group_comment
;
The symmetry employed for this shelxl refinement is uniquely defined
by the following loop, which should always be used as a source of
symmetry information in preference to the above space-group names.
They are only intended as comments.
;
_shelx_estimated_absorpt_t_min 0.874
_shelx_estimated_absorpt_t_max 0.918

loop_
_space_group_symop_operation_xyz
'x, y, z'
'-x+1/2, -y, z+1/2'
'-x, y+1/2, -z+1/2'
'x+1/2, -y+1/2, -z'

loop_
_atom_site_label
_atom_site_type_symbol
_atom_site_fract_x
_atom_site_fract_y
_atom_site_fract_z
_atom_site_U_iso_or_equiv
_atom_site_adp_type
_atom_site_occupancy
_atom_site_site_symmetry_order
_atom_site_calc_flag
_atom_site_refinement_flags_posn
_atom_site_refinement_flags_adp
C1 C -0.0212(9) 0.5762(3) 0.40141(17) 0.0305(7) Uani 1 1 d . .
H1A H -0.2687 0.5878 0.4042 0.046 Uiso 1 1 calc R U
H1B H 0.0241 0.5134 0.3735 0.046 Uiso 1 1 calc R U
H1C H 0.0878 0.6353 0.3776 0.046 Uiso 1 1 calc R U
C2 C 0.1209(8) 0.5643(2) 0.47589(16) 0.0229(6) Uani 1 1 d . .
C3 C 0.1277(8) 0.6383(2) 0.53213(16) 0.0243(6) Uani 1 1 d . .
H3 H 0.0356 0.7062 0.5310 0.029 Uiso 1 1 calc R U
C4 C 0.2924(8) 0.5925(2) 0.58784(16) 0.0231(7) Uani 1 1 d . .
H4 H 0.3404 0.6224 0.6336 0.028 Uiso 1 1 calc R U
C5 C 0.5420(7) 0.4174(2) 0.60547(15) 0.0183(6) Uani 1 1 d . .
C6 C 0.6748(8) 0.4399(2) 0.67383(15) 0.0217(6) Uani 1 1 d . .
H6 H 0.6556 0.5075 0.6931 0.026 Uiso 1 1 calc R U
C7 C 0.8345(8) 0.3628(2) 0.71328(15) 0.0212(6) Uani 1 1 d . .
H7 H 0.9293 0.3772 0.7595 0.025 Uiso 1 1 calc R U
C8 C 0.8538(8) 0.2645(2) 0.68433(14) 0.0207(6) Uani 1 1 d . .
C9 C 0.7254(8) 0.2411(2) 0.61658(15) 0.0221(7) Uani 1 1 d . .
H9 H 0.7428 0.1731 0.5978 0.027 Uiso 1 1 calc R U
C10 C 0.5719(7) 0.3182(2) 0.57688(15) 0.0198(6) Uani 1 1 d . .
H10 H 0.4862 0.3038 0.5299 0.024 Uiso 1 1 calc R U
N1 N 0.2701(7) 0.47745(19) 0.49636(13) 0.0227(6) Uani 1 1 d . .
N2 N 0.3765(7) 0.49552(18) 0.56590(12) 0.0188(5) Uani 1 1 d . .
N3 N 1.0225(7) 0.1838(2) 0.72622(13) 0.0249(6) Uani 1 1 d . .
O1 O 1.1700(6) 0.20741(17) 0.78253(11) 0.0313(6) Uani 1 1 d . .
O2 O 1.0072(8) 0.09451(17) 0.70358(13) 0.0428(7) Uani 1 1 d . .

loop_
_atom_site_aniso_label
_atom_site_aniso_U_11
_atom_site_aniso_U_22
_atom_site_aniso_U_33
_atom_site_aniso_U_23
_atom_site_aniso_U_13
_atom_site_aniso_U_12
C1 0.0299(17) 0.0300(17) 0.0315(16) 0.0077(13) -0.0024(14) 0.0050(14)
C2 0.0169(14) 0.0227(14) 0.0291(15) 0.0062(12) 0.0016(12) -0.0007(12)
C3 0.0207(14) 0.0163(13) 0.0359(15) 0.0028(12) 0.0027(13) 0.0016(13)
C4 0.0229(15) 0.0173(13) 0.0292(14) -0.0027(11) 0.0029(13) -0.0007(12)
C5 0.0167(14) 0.0150(13) 0.0231(13) 0.0026(10) 0.0036(11) 0.0001(11)
C6 0.0238(15) 0.0174(14) 0.0240(14) -0.0022(11) 0.0014(12) -0.0006(12)
C7 0.0199(14) 0.0226(14) 0.0210(13) 0.0002(11) 0.0005(12) -0.0035(13)
C8 0.0197(13) 0.0197(14) 0.0227(13) 0.0049(11) 0.0028(12) -0.0004(12)
C9 0.0244(16) 0.0161(14) 0.0258(15) -0.0005(11) 0.0031(12) -0.0026(12)
C10 0.0207(15) 0.0185(14) 0.0201(14) -0.0006(10) 0.0007(11) -0.0020(12)
N1 0.0249(13) 0.0232(12) 0.0200(11) 0.0017(9) 0.0007(10) -0.0010(11)
N2 0.0187(11) 0.0149(11) 0.0228(11) 0.0003(9) 0.0009(10) -0.0013(10)
N3 0.0251(13) 0.0244(14) 0.0253(13) 0.0056(10) -0.0008(11) 0.0019(12)
O1 0.0352(13) 0.0309(12) 0.0278(11) 0.0067(9) -0.0081(10) -0.0017(11)
O2 0.0696(19) 0.0171(12) 0.0417(13) 0.0011(10) -0.0143(13) 0.0095(12)

loop_
_atom_type_symbol
_atom_type_description
_atom_type_scat_dispersion_real
_atom_type_scat_dispersion_imag
_atom_type_scat_source
C C 0.0181 0.0091 'International Tables Vol C Tables 4.2.6.8 and 6.1.1.4'
H H 0.0000 0.0000 'International Tables Vol C Tables 4.2.6.8 and 6.1.1.4'
N N 0.0311 0.0180 'International Tables Vol C Tables 4.2.6.8 and 6.1.1.4'
O O 0.0492 0.0322 'International Tables Vol C Tables 4.2.6.8 and 6.1.1.4'

loop_
_geom_angle_atom_site_label_1
_geom_angle_atom_site_label_2
_geom_angle_atom_site_label_3
_geom_angle
C2 C1 H1A 109.5
C2 C1 H1B 109.5
H1A C1 H1B 109.5
C2 C1 H1C 109.5
H1A C1 H1C 109.5
H1B C1 H1C 109.5
N1 C2 C3 111.0(3)
N1 C2 C1 121.0(3)
C3 C2 C1 128.0(3)
C4 C3 C2 105.8(3)
C4 C3 H3 127.1
C2 C3 H3 127.1
C3 C4 N2 107.0(3)
C3 C4 H4 126.5
N2 C4 H4 126.5
C10 C5 C6 120.3(3)
C10 C5 N2 120.3(2)
C6 C5 N2 119.5(2)
C7 C6 C5 119.6(3)
C7 C6 H6 120.2
C5 C6 H6 120.2
C8 C7 C6 118.9(3)
C8 C7 H7 120.5
C6 C7 H7 120.5
C9 C8 C7 122.1(3)
C9 C8 N3 119.3(3)
C7 C8 N3 118.6(3)
C10 C9 C8 118.8(3)
C10 C9 H9 120.6
C8 C9 H9 120.6
C9 C10 C5 120.2(3)
C9 C10 H10 119.9
C5 C10 H10 119.9
C2 N1 N2 104.9(2)
C4 N2 N1 111.3(2)
C4 N2 C5 128.3(2)
N1 N2 C5 120.3(2)
O1 N3 O2 123.0(3)
O1 N3 C8 119.0(2)
O2 N3 C8 118.0(2)

loop_
_geom_bond_atom_site_label_1
_geom_bond_atom_site_label_2
_geom_bond_distance
C1 C2 1.494(4)
C1 H1A 0.9800
C1 H1B 0.9800
C1 H1C 0.9800
C2 N1 1.323(4)
C2 C3 1.415(4)
C3 C4 1.353(4)
C3 H3 0.9500
C4 N2 1.361(4)
C4 H4 0.9500
C5 C10 1.395(4)
C5 C6 1.398(4)
C5 N2 1.407(4)
C6 C7 1.385(4)
C6 H6 0.9500
C7 C8 1.384(4)
C7 H7 0.9500
C8 C9 1.384(4)
C8 N3 1.458(4)
C9 C10 1.378(4)
C9 H9 0.9500
C10 H10 0.9500
N1 N2 1.373(3)
N3 O1 1.229(3)
N3 O2 1.232(3)

loop_
_geom_torsion_atom_site_label_1
_geom_torsion_atom_site_label_2
_geom_torsion_atom_site_label_3
_geom_torsion_atom_site_label_4
_geom_torsion
N1 C2 C3 C4 0.7(4)
C1 C2 C3 C4 -177.9(3)
C2 C3 C4 N2 -0.5(3)
C10 C5 C6 C7 -0.4(4)
N2 C5 C6 C7 179.3(3)
C5 C6 C7 C8 -1.1(4)
C6 C7 C8 C9 1.5(4)
C6 C7 C8 N3 180.0(3)
C7 C8 C9 C10 -0.3(4)
N3 C8 C9 C10 -178.9(3)
C8 C9 C10 C5 -1.2(4)
C6 C5 C10 C9 1.5(4)
N2 C5 C10 C9 -178.1(3)
C3 C2 N1 N2 -0.5(3)
C1 C2 N1 N2 178.2(3)
C3 C4 N2 N1 0.3(3)
C3 C4 N2 C5 -178.1(3)
C2 N1 N2 C4 0.1(3)
C2 N1 N2 C5 178.7(2)
C10 C5 N2 C4 172.5(3)
C6 C5 N2 C4 -7.2(4)
C10 C5 N2 N1 -5.8(4)
C6 C5 N2 N1 174.5(3)
C9 C8 N3 O1 171.8(3)
C7 C8 N3 O1 -6.8(4)
C9 C8 N3 O2 -8.9(4)
C7 C8 N3 O2 172.6(3)
